data_4121502
loop_
_publ_author_name
'Ward, Ashleigh L.'
'Lukens, Wayne W.'
'Lu, Connie C.'
'Arnold, John'

_publ_section_title
;
 Photochemical route to actinide-transition metal bonds: synthesis,
 characterization and reactivity of a series of thorium and uranium
 heterobimetallic complexes.
;
_journal_issue 9
_journal_name_full 'Journal of the American Chemical Society'
_journal_page_first 3647
_journal_page_last 3654
_journal_paper_doi 10.1021/ja413192m
_journal_volume 136
_journal_year 2014
_chemical_formula_sum 'C42 H60 Co N4 O3 P3 Th'
_chemical_formula_weight 1052.82
_chemical_name_common 'Complex 6'
_space_group_IT_number 2
_symmetry_cell_setting triclinic
_symmetry_space_group_name_Hall '-P 1'
_symmetry_space_group_name_H-M 'P -1'
_atom_sites_solution_hydrogens geom
_atom_sites_solution_primary direct
_atom_sites_solution_secondary difmap
_audit_creation_method SHELXL-97
_cell_angle_alpha 80.318(2)
_cell_angle_beta 74.876(2)
_cell_angle_gamma 89.511(3)
_cell_formula_units_Z 2
_cell_length_a 11.0757(7)
_cell_length_b 14.0911(8)
_cell_length_c 18.7140(11)
_cell_measurement_reflns_used 9037
_cell_measurement_temperature 100(2)
_cell_measurement_theta_max 25.34
_cell_measurement_theta_min 2.45
_cell_volume 2777.4(3)
_computing_cell_refinement 'Bruker SAINT'
_computing_data_collection 'Bruker APEX2'
_computing_data_reduction 'Bruker SAINT'
_computing_molecular_graphics ORTEP-32
_computing_publication_material WinGX
_computing_structure_refinement 'SHELXL-97 (Sheldrick, 2008)'
_computing_structure_solution 'SHELXS-97 (Sheldrick, 2008)'
_diffrn_ambient_temperature 100(2)
_diffrn_detector_area_resol_mean 8.366
_diffrn_measured_fraction_theta_full 0.999
_diffrn_measured_fraction_theta_max 0.997
_diffrn_measurement_device_type 'Bruker APEX-II CCD'
_diffrn_measurement_method '\f and \w scans'
_diffrn_radiation_monochromator 'QUAZAR multilayer mirrors'
_diffrn_radiation_source 'fine-focus sealed tube'
_diffrn_radiation_type MoK\a
_diffrn_radiation_wavelength 0.71073
_diffrn_reflns_av_R_equivalents 0.0312
_diffrn_reflns_av_sigmaI/netI 0.0323
_diffrn_reflns_limit_h_max 13
_diffrn_reflns_limit_h_min -12
_diffrn_reflns_limit_k_max 17
_diffrn_reflns_limit_k_min -16
_diffrn_reflns_limit_l_max 22
_diffrn_reflns_limit_l_min -22
_diffrn_reflns_number 52419
_diffrn_reflns_theta_full 25.00
_diffrn_reflns_theta_max 25.40
_diffrn_reflns_theta_min 1.47
_exptl_absorpt_coefficient_mu 3.092
_exptl_absorpt_correction_T_max 0.8362
_exptl_absorpt_correction_T_min 0.8127
_exptl_absorpt_correction_type multi-scan
_exptl_absorpt_process_details SADABS
_exptl_crystal_colour 'pale blue'
_exptl_crystal_density_diffrn 1.259
_exptl_crystal_density_meas a
_exptl_crystal_density_method 'not measured'
_exptl_crystal_description block
_exptl_crystal_F_000 1052
_exptl_crystal_size_max 0.07
_exptl_crystal_size_mid 0.06
_exptl_crystal_size_min 0.06
_platon_squeeze_details
;
;
_refine_diff_density_max 1.689
_refine_diff_density_min -0.859
_refine_diff_density_rms 0.096
_refine_ls_extinction_method none
_refine_ls_goodness_of_fit_ref 1.039
_refine_ls_hydrogen_treatment constr
_refine_ls_matrix_type full
_refine_ls_number_parameters 499
_refine_ls_number_reflns 10197
_refine_ls_number_restraints 0
_refine_ls_restrained_S_all 1.039
_refine_ls_R_factor_all 0.0357
_refine_ls_R_factor_gt 0.0304
_refine_ls_shift/su_max 0.004
_refine_ls_shift/su_mean 0.000
_refine_ls_structure_factor_coef Fsqd
_refine_ls_weighting_details 'calc w=1/[\s^2^(Fo^2^)+(0.0412P)^2^+2.7930P] where P=(Fo^2^+2Fc^2^)/3'
_refine_ls_weighting_scheme calc
_refine_ls_wR_factor_gt 0.0716
_refine_ls_wR_factor_ref 0.0736
_reflns_number_gt 9147
_reflns_number_total 10197
_reflns_threshold_expression >2sigma(I)
_cod_data_source_file ja413192m_si_002.cif
_cod_data_source_block shelxl
_cod_depositor_comments
;
The following automatic conversions were performed:

'_symmetry_cell_setting' value 'Triclinic' changed to 'triclinic'
according to
/usr/data/users/saulius/crontab/automatic-downloads/current/ACS/lib/dictionaries/cif_core.dic
dictionary named 'cif_core.dic' version 2.4.2 from 2011-04-26.

Automatic conversion script
Id: cif_fix_values 2281 2013-09-26 08:29:07Z andrius 
;
_cod_original_sg_symbol_H-M P-1
_cod_database_code 4121502

loop_
_symmetry_equiv_pos_as_xyz
'x, y, z'
'-x, -y, -z'

loop_
_atom_site_label
_atom_site_type_symbol
_atom_site_fract_x
_atom_site_fract_y
_atom_site_fract_z
_atom_site_U_iso_or_equiv
_atom_site_adp_type
_atom_site_occupancy
_atom_site_symmetry_multiplicity
_atom_site_calc_flag
_atom_site_refinement_flags
C1 C 0.1200(4) 0.2991(3) 0.6164(3) 0.0357(10) Uani 1 1 d .
H1 H 0.0371 0.2837 0.6467 0.043 Uiso 1 1 calc R
C2 C 0.3393(3) 0.3241(2) 0.6029(2) 0.0206(8) Uani 1 1 d .
C3 C 0.3606(3) 0.3458(2) 0.5263(2) 0.0221(8) Uani 1 1 d .
H3 H 0.4431 0.3614 0.4953 0.027 Uiso 1 1 calc R
C4 C 0.2606(4) 0.3447(3) 0.4944(2) 0.0321(10) Uani 1 1 d .
H4 H 0.2749 0.3587 0.4413 0.039 Uiso 1 1 calc R
C5 C 0.1417(4) 0.3236(3) 0.5392(3) 0.0364(10) Uani 1 1 d .
H5 H 0.0734 0.3258 0.5171 0.044 Uiso 1 1 calc R
C6 C 0.0899(4) 0.2692(3) 0.7807(3) 0.0425(11) Uani 1 1 d .
H6A H 0.0362 0.2127 0.7823 0.051 Uiso 1 1 calc R
H6B H 0.0455 0.3289 0.7696 0.051 Uiso 1 1 calc R
C7 C 0.0046(5) 0.2045(5) 0.9450(3) 0.077(2) Uani 1 1 d .
H7 H -0.0716 0.2426 0.9437 0.092 Uiso 1 1 calc R
C8 C 0.0337(8) 0.2053(10) 1.0199(4) 0.182(6) Uani 1 1 d .
H8A H -0.0333 0.1702 1.0606 0.272 Uiso 1 1 calc R
H8B H 0.0400 0.2720 1.0276 0.272 Uiso 1 1 calc R
H8C H 0.1133 0.1743 1.0199 0.272 Uiso 1 1 calc R
C9 C -0.0205(5) 0.1049(4) 0.9339(3) 0.0637(16) Uani 1 1 d .
H9A H 0.0550 0.0676 0.9321 0.095 Uiso 1 1 calc R
H9B H -0.0440 0.1078 0.8866 0.095 Uiso 1 1 calc R
H9C H -0.0890 0.0739 0.9757 0.095 Uiso 1 1 calc R
C10 C 0.2189(3) 0.2969(2) 0.6502(2) 0.0265(9) Uani 1 1 d .
C11 C 0.1368(5) 0.3957(5) 0.8718(5) 0.095(3) Uani 1 1 d .
H11 H 0.1728 0.4275 0.8185 0.113 Uiso 1 1 calc R
C12 C 0.0066(6) 0.4345(5) 0.8939(5) 0.122(4) Uani 1 1 d .
H12A H -0.0340 0.4076 0.9464 0.182 Uiso 1 1 calc R
H12B H -0.0430 0.4162 0.8616 0.182 Uiso 1 1 calc R
H12C H 0.0127 0.5049 0.8878 0.182 Uiso 1 1 calc R
C13 C 0.2158(7) 0.4260(5) 0.9112(6) 0.115(3) Uani 1 1 d .
H13A H 0.2236 0.4965 0.9013 0.172 Uiso 1 1 calc R
H13B H 0.2985 0.3993 0.8949 0.172 Uiso 1 1 calc R
H13C H 0.1807 0.4034 0.9652 0.172 Uiso 1 1 calc R
C14 C 0.4339(3) 0.4197(2) 0.6733(2) 0.0225(8) Uani 1 1 d .
C15 C 0.3966(3) 0.5052(3) 0.6407(2) 0.0257(8) Uani 1 1 d .
H15 H 0.3646 0.5078 0.5980 0.031 Uiso 1 1 calc R
C16 C 0.4056(4) 0.5884(3) 0.6702(2) 0.0370(10) Uani 1 1 d .
H16 H 0.3790 0.6479 0.6482 0.044 Uiso 1 1 calc R
C17 C 0.4536(5) 0.5835(3) 0.7315(3) 0.0494(13) Uani 1 1 d .
H17 H 0.4630 0.6405 0.7506 0.059 Uiso 1 1 calc R
C18 C 0.4882(5) 0.4974(3) 0.7653(3) 0.0459(12) Uani 1 1 d .
H18 H 0.5202 0.4954 0.8079 0.055 Uiso 1 1 calc R
C19 C 0.4769(4) 0.4125(3) 0.7379(2) 0.0263(8) Uani 1 1 d .
C20 C 0.5633(4) 0.3135(3) 0.8326(2) 0.0332(10) Uani 1 1 d .
H20A H 0.5192 0.3473 0.8737 0.040 Uiso 1 1 calc R
H20B H 0.6505 0.3396 0.8125 0.040 Uiso 1 1 calc R
C21 C 0.7197(4) 0.1446(3) 0.8304(2) 0.0302(9) Uani 1 1 d .
H21 H 0.7751 0.1796 0.8526 0.036 Uiso 1 1 calc R
C22 C 0.7634(4) 0.1708(3) 0.7451(2) 0.0367(10) Uani 1 1 d .
H22A H 0.8504 0.1526 0.7278 0.055 Uiso 1 1 calc R
H22B H 0.7576 0.2404 0.7300 0.055 Uiso 1 1 calc R
H22C H 0.7103 0.1364 0.7227 0.055 Uiso 1 1 calc R
C23 C 0.7258(4) 0.0363(3) 0.8571(2) 0.0349(10) Uani 1 1 d .
H23A H 0.6622 0.0018 0.8424 0.052 Uiso 1 1 calc R
H23B H 0.7101 0.0232 0.9119 0.052 Uiso 1 1 calc R
H23C H 0.8089 0.0145 0.8340 0.052 Uiso 1 1 calc R
C24 C 0.5272(4) 0.1640(3) 0.9673(2) 0.0350(10) Uani 1 1 d .
H24 H 0.5230 0.0929 0.9859 0.042 Uiso 1 1 calc R
C25 C 0.4001(5) 0.2023(3) 1.0020(2) 0.0456(12) Uani 1 1 d .
H25A H 0.3801 0.1846 1.0568 0.068 Uiso 1 1 calc R
H25B H 0.3359 0.1743 0.9835 0.068 Uiso 1 1 calc R
H25C H 0.4027 0.2726 0.9879 0.068 Uiso 1 1 calc R
C26 C 0.6305(5) 0.2072(3) 0.9937(2) 0.0445(11) Uani 1 1 d .
H26A H 0.6434 0.2758 0.9720 0.067 Uiso 1 1 calc R
H26B H 0.7083 0.1739 0.9773 0.067 Uiso 1 1 calc R
H26C H 0.6061 0.1995 1.0486 0.067 Uiso 1 1 calc R
C27 C 0.5645(3) 0.3167(2) 0.59653(19) 0.0196(8) Uani 1 1 d .
C28 C 0.6420(4) 0.3923(3) 0.5529(2) 0.0268(9) Uani 1 1 d .
H28 H 0.6142 0.4564 0.5524 0.032 Uiso 1 1 calc R
C29 C 0.7973(3) 0.2825(3) 0.5097(2) 0.0276(9) Uani 1 1 d .
H29 H 0.8764 0.2704 0.4783 0.033 Uiso 1 1 calc R
C30 C 0.7600(4) 0.3761(3) 0.5097(2) 0.0314(9) Uani 1 1 d .
H30 H 0.8142 0.4285 0.4806 0.038 Uiso 1 1 calc R
C31 C 0.7223(3) 0.2062(3) 0.5543(2) 0.0235(8) Uani 1 1 d .
H31 H 0.7512 0.1425 0.5541 0.028 Uiso 1 1 calc R
C32 C 0.6040(3) 0.2210(2) 0.59989(19) 0.0193(8) Uani 1 1 d .
C33 C 0.5581(3) 0.0509(2) 0.6405(2) 0.0226(8) Uani 1 1 d .
H33A H 0.6303 0.0339 0.6615 0.027 Uiso 1 1 calc R
H33B H 0.5839 0.0472 0.5863 0.027 Uiso 1 1 calc R
C34 C 0.5103(4) -0.1496(3) 0.6989(2) 0.0276(9) Uani 1 1 d .
H34 H 0.4445 -0.2027 0.7155 0.033 Uiso 1 1 calc R
C35 C 0.5749(4) -0.1544(3) 0.7620(2) 0.0371(10) Uani 1 1 d .
H35A H 0.6048 -0.2194 0.7733 0.056 Uiso 1 1 calc R
H35B H 0.5153 -0.1390 0.8070 0.056 Uiso 1 1 calc R
H35C H 0.6459 -0.1078 0.7464 0.056 Uiso 1 1 calc R
C36 C 0.6004(4) -0.1714(3) 0.6267(2) 0.0364(10) Uani 1 1 d .
H36A H 0.6656 -0.1201 0.6072 0.055 Uiso 1 1 calc R
H36B H 0.5542 -0.1751 0.5891 0.055 Uiso 1 1 calc R
H36C H 0.6392 -0.2331 0.6376 0.055 Uiso 1 1 calc R
C37 C 0.3586(4) -0.0448(3) 0.6083(2) 0.0272(8) Uani 1 1 d .
H37 H 0.4269 -0.0635 0.5670 0.033 Uiso 1 1 calc R
C38 C 0.2556(4) -0.1232(3) 0.6299(2) 0.0367(10) Uani 1 1 d .
H38A H 0.1884 -0.1084 0.6718 0.055 Uiso 1 1 calc R
H38B H 0.2899 -0.1854 0.6451 0.055 Uiso 1 1 calc R
H38C H 0.2221 -0.1264 0.5867 0.055 Uiso 1 1 calc R
C39 C 0.3130(4) 0.0523(3) 0.5780(2) 0.0324(9) Uani 1 1 d .
H39A H 0.2771 0.0455 0.5364 0.049 Uiso 1 1 calc R
H39B H 0.3836 0.0994 0.5600 0.049 Uiso 1 1 calc R
H39C H 0.2490 0.0745 0.6181 0.049 Uiso 1 1 calc R
C40 C 0.2493(4) -0.1460(3) 0.8210(2) 0.0388(10) Uani 1 1 d .
C41 C 0.1531(4) 0.0281(3) 0.7693(2) 0.0338(10) Uani 1 1 d .
C42 C 0.3191(4) 0.0047(3) 0.8744(2) 0.0290(9) Uani 1 1 d .
N1 N 0.4379(3) 0.33095(19) 0.64148(15) 0.0182(6) Uani 1 1 d .
N2 N 0.4973(3) 0.3208(2) 0.77313(17) 0.0290(8) Uani 1 1 d .
N3 N 0.2112(3) 0.2688(2) 0.72633(19) 0.0309(8) Uani 1 1 d .
N4 N 0.5231(3) 0.14937(19) 0.64987(16) 0.0192(6) Uani 1 1 d .
O1 O 0.3273(3) 0.0117(2) 0.93409(15) 0.0408(7) Uani 1 1 d .
O2 O 0.0583(3) 0.0499(2) 0.75582(18) 0.0473(8) Uani 1 1 d .
O3 O 0.2272(4) -0.2274(2) 0.8396(2) 0.0598(10) Uani 1 1 d .
P1 P 0.55758(10) 0.18180(7) 0.86412(5) 0.0276(2) Uani 1 1 d .
P2 P 0.13697(11) 0.26332(10) 0.86858(7) 0.0489(3) Uani 1 1 d .
P3 P 0.42678(9) -0.03581(6) 0.68813(5) 0.0214(2) Uani 1 1 d .
Co2 Co 0.28573(5) -0.02072(3) 0.79346(3) 0.02521(12) Uani 1 1 d .
Th1 Th 0.381449(13) 0.190881(9) 0.755891(7) 0.02158(6) Uani 1 1 d .

loop_
_atom_site_aniso_label
_atom_site_aniso_U_11
_atom_site_aniso_U_22
_atom_site_aniso_U_33
_atom_site_aniso_U_23
_atom_site_aniso_U_13
_atom_site_aniso_U_12
C1 0.018(2) 0.014(2) 0.069(3) -0.001(2) -0.004(2) -0.0016(16)
C2 0.022(2) 0.0058(17) 0.034(2) -0.0038(15) -0.0088(16) 0.0027(14)
C3 0.025(2) 0.0103(18) 0.031(2) -0.0027(15) -0.0091(16) 0.0030(14)
C4 0.041(3) 0.018(2) 0.045(2) -0.0111(18) -0.022(2) 0.0070(18)
C5 0.037(3) 0.016(2) 0.064(3) -0.005(2) -0.028(2) 0.0016(17)
C6 0.033(2) 0.028(2) 0.052(3) -0.003(2) 0.010(2) 0.0067(19)
C7 0.042(3) 0.131(6) 0.047(3) -0.037(4) 0.020(3) -0.032(3)
C8 0.107(6) 0.378(17) 0.043(4) -0.069(7) 0.034(4) -0.124(9)
C9 0.047(3) 0.082(4) 0.044(3) 0.019(3) 0.002(2) -0.010(3)
C10 0.027(2) 0.0077(18) 0.039(2) 0.0017(16) -0.0019(18) 0.0006(15)
C11 0.051(4) 0.069(4) 0.177(8) -0.084(5) -0.014(4) 0.013(3)
C12 0.053(4) 0.098(6) 0.225(10) -0.114(7) -0.001(5) 0.012(4)
C13 0.074(5) 0.080(5) 0.210(10) -0.075(6) -0.042(6) 0.008(4)
C14 0.027(2) 0.0124(18) 0.0253(19) -0.0019(15) -0.0031(16) -0.0008(15)
C15 0.032(2) 0.0155(19) 0.028(2) 0.0006(16) -0.0074(17) 0.0021(16)
C16 0.054(3) 0.014(2) 0.044(3) -0.0023(18) -0.016(2) 0.0064(18)
C17 0.094(4) 0.015(2) 0.048(3) -0.011(2) -0.031(3) 0.003(2)
C18 0.084(4) 0.020(2) 0.043(3) -0.0069(19) -0.034(3) 0.001(2)
C19 0.035(2) 0.0111(19) 0.032(2) -0.0012(16) -0.0086(17) 0.0004(16)
C20 0.056(3) 0.020(2) 0.028(2) -0.0030(17) -0.019(2) 0.0045(19)
C21 0.041(2) 0.026(2) 0.028(2) -0.0025(17) -0.0163(18) -0.0011(18)
C22 0.044(3) 0.037(3) 0.030(2) -0.0016(19) -0.0132(19) 0.001(2)
C23 0.046(3) 0.025(2) 0.036(2) -0.0046(18) -0.017(2) 0.0046(19)
C24 0.053(3) 0.029(2) 0.022(2) 0.0004(17) -0.0104(19) 0.002(2)
C25 0.062(3) 0.044(3) 0.029(2) -0.006(2) -0.009(2) 0.005(2)
C26 0.068(3) 0.042(3) 0.026(2) -0.005(2) -0.018(2) 0.002(2)
C27 0.024(2) 0.0164(18) 0.0213(18) -0.0027(15) -0.0113(15) 0.0028(15)
C28 0.029(2) 0.0162(19) 0.036(2) 0.0011(16) -0.0120(18) 0.0002(16)
C29 0.018(2) 0.030(2) 0.034(2) -0.0051(18) -0.0067(17) 0.0013(16)
C30 0.023(2) 0.024(2) 0.043(2) 0.0034(18) -0.0075(18) -0.0017(17)
C31 0.028(2) 0.0170(19) 0.0265(19) -0.0024(15) -0.0100(17) 0.0040(16)
C32 0.027(2) 0.0138(18) 0.0190(17) -0.0013(14) -0.0113(15) 0.0030(15)
C33 0.029(2) 0.0102(18) 0.0268(19) -0.0023(15) -0.0045(16) 0.0058(15)
C34 0.041(2) 0.0094(18) 0.030(2) -0.0021(15) -0.0056(18) 0.0017(16)
C35 0.049(3) 0.023(2) 0.041(2) -0.0042(19) -0.015(2) 0.0120(19)
C36 0.045(3) 0.022(2) 0.040(2) -0.0071(18) -0.006(2) 0.0119(19)
C37 0.033(2) 0.023(2) 0.026(2) -0.0087(16) -0.0058(17) 0.0018(17)
C38 0.047(3) 0.029(2) 0.038(2) -0.0127(19) -0.016(2) -0.0021(19)
C39 0.042(3) 0.030(2) 0.028(2) -0.0047(17) -0.0147(19) 0.0056(18)
C40 0.050(3) 0.027(3) 0.032(2) -0.0028(19) 0.001(2) -0.003(2)
C41 0.041(3) 0.025(2) 0.031(2) -0.0087(18) 0.0003(19) 0.0032(19)
C42 0.041(2) 0.0128(19) 0.028(2) 0.0019(16) -0.0039(18) -0.0006(16)
N1 0.0237(16) 0.0101(14) 0.0197(15) -0.0013(12) -0.0049(12) 0.0014(12)
N2 0.053(2) 0.0146(16) 0.0239(16) -0.0022(13) -0.0197(16) 0.0034(15)
N3 0.0248(18) 0.0175(17) 0.0385(19) 0.0024(14) 0.0081(15) 0.0030(13)
N4 0.0257(17) 0.0087(14) 0.0232(15) -0.0016(12) -0.0071(13) 0.0011(12)
O1 0.064(2) 0.0333(17) 0.0227(15) 0.0028(12) -0.0121(14) -0.0075(14)
O2 0.044(2) 0.048(2) 0.055(2) -0.0174(16) -0.0165(16) 0.0125(16)
O3 0.086(3) 0.0183(18) 0.060(2) -0.0005(15) 0.0027(19) -0.0117(16)
P1 0.0441(6) 0.0180(5) 0.0211(5) -0.0003(4) -0.0110(4) 0.0017(4)
P2 0.0353(7) 0.0517(8) 0.0523(8) -0.0292(6) 0.0148(6) -0.0097(6)
P3 0.0299(5) 0.0120(5) 0.0214(5) -0.0032(4) -0.0049(4) 0.0018(4)
Co2 0.0340(3) 0.0156(3) 0.0232(3) -0.0025(2) -0.0031(2) 0.0006(2)
Th1 0.03238(9) 0.01068(8) 0.01891(8) -0.00058(5) -0.00314(6) 0.00106(5)

loop_
_atom_type_symbol
_atom_type_description
_atom_type_scat_dispersion_real
_atom_type_scat_dispersion_imag
_atom_type_scat_source
C C 0.0033 0.0016 'International Tables Vol C Tables 4.2.6.8 and 6.1.1.4'
H H 0.0000 0.0000 'International Tables Vol C Tables 4.2.6.8 and 6.1.1.4'
N N 0.0061 0.0033 'International Tables Vol C Tables 4.2.6.8 and 6.1.1.4'
O O 0.0106 0.0060 'International Tables Vol C Tables 4.2.6.8 and 6.1.1.4'
P P 0.1023 0.0942 'International Tables Vol C Tables 4.2.6.8 and 6.1.1.4'
Co Co 0.3494 0.9721 'International Tables Vol C Tables 4.2.6.8 and 6.1.1.4'
Th Th -7.2400 8.8979 'International Tables Vol C Tables 4.2.6.8 and 6.1.1.4'

loop_
_geom_angle_atom_site_label_1
_geom_angle_atom_site_label_2
_geom_angle_atom_site_label_3
_geom_angle
C5 C1 C10 120.7(4)
C5 C1 H1 119.7
C10 C1 H1 119.7
C3 C2 C10 121.6(3)
C3 C2 N1 122.9(3)
C10 C2 N1 115.5(3)
C2 C3 C4 119.4(4)
C2 C3 H3 120.3
C4 C3 H3 120.3
C5 C4 C3 120.2(4)
C5 C4 H4 119.9
C3 C4 H4 119.9
C4 C5 C1 120.6(4)
C4 C5 H5 119.7
C1 C5 H5 119.7
N3 C6 P2 101.2(3)
N3 C6 H6A 111.5
P2 C6 H6A 111.5
N3 C6 H6B 111.5
P2 C6 H6B 111.5
H6A C6 H6B 109.3
C9 C7 C8 112.0(7)
C9 C7 P2 110.4(4)
C8 C7 P2 108.9(4)
C9 C7 H7 108.5
C8 C7 H7 108.5
P2 C7 H7 108.5
C7 C8 H8A 109.5
C7 C8 H8B 109.5
H8A C8 H8B 109.5
C7 C8 H8C 109.5
H8A C8 H8C 109.5
H8B C8 H8C 109.5
C7 C9 H9A 109.5
C7 C9 H9B 109.5
H9A C9 H9B 109.5
C7 C9 H9C 109.5
H9A C9 H9C 109.5
H9B C9 H9C 109.5
N3 C10 C1 126.6(4)
N3 C10 C2 116.1(3)
C1 C10 C2 117.3(4)
C13 C11 C12 112.5(6)
C13 C11 P2 114.9(6)
C12 C11 P2 113.6(4)
C13 C11 H11 104.9
C12 C11 H11 104.9
P2 C11 H11 104.9
C11 C12 H12A 109.5
C11 C12 H12B 109.5
H12A C12 H12B 109.5
C11 C12 H12C 109.5
H12A C12 H12C 109.5
H12B C12 H12C 109.5
C11 C13 H13A 109.5
C11 C13 H13B 109.5
H13A C13 H13B 109.5
C11 C13 H13C 109.5
H13A C13 H13C 109.5
H13B C13 H13C 109.5
C15 C14 C19 121.7(3)
C15 C14 N1 122.9(3)
C19 C14 N1 115.4(3)
C14 C15 C16 119.8(4)
C14 C15 H15 120.1
C16 C15 H15 120.1
C17 C16 C15 119.3(4)
C17 C16 H16 120.3
C15 C16 H16 120.3
C18 C17 C16 120.9(4)
C18 C17 H17 119.5
C16 C17 H17 119.5
C17 C18 C19 120.8(4)
C17 C18 H18 119.6
C19 C18 H18 119.6
N2 C19 C14 117.9(3)
N2 C19 C18 124.6(3)
C14 C19 C18 117.4(3)
N2 C20 P1 101.2(2)
N2 C20 H20A 111.5
P1 C20 H20A 111.5
N2 C20 H20B 111.5
P1 C20 H20B 111.5
H20A C20 H20B 109.4
C22 C21 C23 111.6(3)
C22 C21 P1 110.0(3)
C23 C21 P1 109.1(3)
C22 C21 H21 108.7
C23 C21 H21 108.7
P1 C21 H21 108.7
C21 C22 H22A 109.5
C21 C22 H22B 109.5
H22A C22 H22B 109.5
C21 C22 H22C 109.5
H22A C22 H22C 109.5
H22B C22 H22C 109.5
C21 C23 H23A 109.5
C21 C23 H23B 109.5
H23A C23 H23B 109.5
C21 C23 H23C 109.5
H23A C23 H23C 109.5
H23B C23 H23C 109.5
C25 C24 C26 111.2(4)
C25 C24 P1 110.3(3)
C26 C24 P1 113.4(3)
C25 C24 H24 107.2
C26 C24 H24 107.2
P1 C24 H24 107.2
C24 C25 H25A 109.5
C24 C25 H25B 109.5
H25A C25 H25B 109.5
C24 C25 H25C 109.5
H25A C25 H25C 109.5
H25B C25 H25C 109.5
C24 C26 H26A 109.5
C24 C26 H26B 109.5
H26A C26 H26B 109.5
C24 C26 H26C 109.5
H26A C26 H26C 109.5
H26B C26 H26C 109.5
C28 C27 C32 121.0(3)
C28 C27 N1 122.2(3)
C32 C27 N1 116.8(3)
C27 C28 C30 120.7(3)
C27 C28 H28 119.6
C30 C28 H28 119.6
C30 C29 C31 121.3(4)
C30 C29 H29 119.4
C31 C29 H29 119.4
C29 C30 C28 118.7(4)
C29 C30 H30 120.7
C28 C30 H30 120.7
C29 C31 C32 121.0(3)
C29 C31 H31 119.5
C32 C31 H31 119.5
N4 C32 C31 125.6(3)
N4 C32 C27 117.2(3)
C31 C32 C27 117.1(3)
N4 C33 P3 111.2(2)
N4 C33 H33A 109.4
P3 C33 H33A 109.4
N4 C33 H33B 109.4
P3 C33 H33B 109.4
H33A C33 H33B 108.0
C35 C34 C36 111.4(3)
C35 C34 P3 110.7(3)
C36 C34 P3 115.2(3)
C35 C34 H34 106.3
C36 C34 H34 106.3
P3 C34 H34 106.3
C34 C35 H35A 109.5
C34 C35 H35B 109.5
H35A C35 H35B 109.5
C34 C35 H35C 109.5
H35A C35 H35C 109.5
H35B C35 H35C 109.5
C34 C36 H36A 109.5
C34 C36 H36B 109.5
H36A C36 H36B 109.5
C34 C36 H36C 109.5
H36A C36 H36C 109.5
H36B C36 H36C 109.5
C38 C37 C39 111.8(3)
C38 C37 P3 111.5(3)
C39 C37 P3 111.1(3)
C38 C37 H37 107.4
C39 C37 H37 107.4
P3 C37 H37 107.4
C37 C38 H38A 109.5
C37 C38 H38B 109.5
H38A C38 H38B 109.5
C37 C38 H38C 109.5
H38A C38 H38C 109.5
H38B C38 H38C 109.5
C37 C39 H39A 109.5
C37 C39 H39B 109.5
H39A C39 H39B 109.5
C37 C39 H39C 109.5
H39A C39 H39C 109.5
H39B C39 H39C 109.5
O3 C40 Co2 178.7(5)
O2 C41 Co2 172.1(4)
O1 C42 Co2 169.9(3)
O1 C42 Th1 115.5(3)
Co2 C42 Th1 73.16(12)
C14 N1 C27 110.9(3)
C14 N1 C2 112.8(3)
C27 N1 C2 114.4(3)
C14 N1 Th1 105.79(19)
C27 N1 Th1 107.94(19)
C2 N1 Th1 104.24(19)
C19 N2 C20 118.0(3)
C19 N2 Th1 117.2(2)
C20 N2 Th1 123.0(2)
C10 N3 C6 118.8(3)
C10 N3 Th1 116.6(2)
C6 N3 Th1 123.1(3)
C32 N4 C33 114.3(3)
C32 N4 Th1 119.0(2)
C33 N4 Th1 124.8(2)
C24 P1 C21 104.92(18)
C24 P1 C20 105.69(18)
C21 P1 C20 105.18(19)
C24 P1 Th1 133.04(15)
C21 P1 Th1 118.23(12)
C20 P1 Th1 81.07(13)
C6 P2 C7 106.6(2)
C6 P2 C11 97.9(3)
C7 P2 C11 107.9(3)
C6 P2 Th1 76.86(13)
C7 P2 Th1 135.6(2)
C11 P2 Th1 115.5(2)
C33 P3 C34 101.18(17)
C33 P3 C37 100.25(17)
C34 P3 C37 103.19(17)
C33 P3 Co2 124.33(12)
C34 P3 Co2 111.41(13)
C37 P3 Co2 113.83(13)
C42 Co2 C41 118.59(18)
C42 Co2 C40 100.03(19)
C41 Co2 C40 104.8(2)
C42 Co2 P3 125.26(14)
C41 Co2 P3 107.74(13)
C40 Co2 P3 94.50(14)
C42 Co2 Th1 74.02(12)
C41 Co2 Th1 83.42(14)
C40 Co2 Th1 171.63(16)
P3 Co2 Th1 84.52(3)
N3 Th1 N4 112.07(11)
N3 Th1 N2 101.18(11)
N4 Th1 N2 98.90(11)
N3 Th1 N1 65.18(10)
N4 Th1 N1 66.31(9)
N2 Th1 N1 65.54(9)
N3 Th1 Co2 101.42(8)
N4 Th1 Co2 86.71(7)
N2 Th1 Co2 152.61(7)
N1 Th1 Co2 139.32(6)
N3 Th1 C42 115.71(11)
N4 Th1 C42 106.52(10)
N2 Th1 C42 121.33(10)
N1 Th1 C42 171.54(9)
Co2 Th1 C42 32.82(7)
N3 Th1 P1 142.85(9)
N4 Th1 P1 99.63(7)
N2 Th1 P1 53.50(7)
N1 Th1 P1 114.38(6)
Co2 Th1 P1 99.18(2)
C42 Th1 P1 70.41(8)
N3 Th1 P2 51.63(9)
N4 Th1 P2 163.47(7)
N2 Th1 P2 88.31(8)
N1 Th1 P2 104.02(7)
Co2 Th1 P2 93.72(3)
C42 Th1 P2 81.81(8)
P1 Th1 P2 96.62(3)

loop_
_geom_bond_atom_site_label_1
_geom_bond_atom_site_label_2
_geom_bond_distance
C1 C5 1.386(6)
C1 C10 1.397(6)
C1 H1 0.9500
C2 C3 1.372(5)
C2 C10 1.409(5)
C2 N1 1.470(4)
C3 C4 1.390(5)
C3 H3 0.9500
C4 C5 1.368(6)
C4 H4 0.9500
C5 H5 0.9500
C6 N3 1.459(5)
C6 P2 1.840(5)
C6 H6A 0.9900
C6 H6B 0.9900
C7 C9 1.491(8)
C7 C8 1.522(9)
C7 P2 1.846(5)
C7 H7 1.0000
C8 H8A 0.9800
C8 H8B 0.9800
C8 H8C 0.9800
C9 H9A 0.9800
C9 H9B 0.9800
C9 H9C 0.9800
C10 N3 1.394(5)
C11 C13 1.393(9)
C11 C12 1.517(8)
C11 P2 1.876(6)
C11 H11 1.0000
C12 H12A 0.9800
C12 H12B 0.9800
C12 H12C 0.9800
C13 H13A 0.9800
C13 H13B 0.9800
C13 H13C 0.9800
C14 C15 1.369(5)
C14 C19 1.398(5)
C14 N1 1.469(4)
C15 C16 1.391(5)
C15 H15 0.9500
C16 C17 1.377(6)
C16 H16 0.9500
C17 C18 1.371(6)
C17 H17 0.9500
C18 C19 1.397(5)
C18 H18 0.9500
C19 N2 1.393(5)
C20 N2 1.472(5)
C20 P1 1.847(4)
C20 H20A 0.9900
C20 H20B 0.9900
C21 C22 1.523(5)
C21 C23 1.530(5)
C21 P1 1.844(4)
C21 H21 1.0000
C22 H22A 0.9800
C22 H22B 0.9800
C22 H22C 0.9800
C23 H23A 0.9800
C23 H23B 0.9800
C23 H23C 0.9800
C24 C25 1.524(6)
C24 C26 1.526(6)
C24 P1 1.845(4)
C24 H24 1.0000
C25 H25A 0.9800
C25 H25B 0.9800
C25 H25C 0.9800
C26 H26A 0.9800
C26 H26B 0.9800
C26 H26C 0.9800
C27 C28 1.377(5)
C27 C32 1.410(5)
C27 N1 1.467(4)
C28 C30 1.386(5)
C28 H28 0.9500
C29 C30 1.379(5)
C29 C31 1.376(5)
C29 H29 0.9500
C30 H30 0.9500
C31 C32 1.400(5)
C31 H31 0.9500
C32 N4 1.399(5)
C33 N4 1.464(4)
C33 P3 1.842(4)
C33 H33A 0.9900
C33 H33B 0.9900
C34 C35 1.525(6)
C34 C36 1.532(5)
C34 P3 1.853(4)
C34 H34 1.0000
C35 H35A 0.9800
C35 H35B 0.9800
C35 H35C 0.9800
C36 H36A 0.9800
C36 H36B 0.9800
C36 H36C 0.9800
C37 C38 1.521(5)
C37 C39 1.526(5)
C37 P3 1.864(4)
C37 H37 1.0000
C38 H38A 0.9800
C38 H38B 0.9800
C38 H38C 0.9800
C39 H39A 0.9800
C39 H39B 0.9800
C39 H39C 0.9800
C40 O3 1.149(5)
C40 Co2 1.773(4)
C41 O2 1.170(5)
C41 Co2 1.749(5)
C42 O1 1.164(5)
C42 Co2 1.743(4)
C42 Th1 3.091(4)
N1 Th1 2.602(3)
N2 Th1 2.358(3)
N3 Th1 2.318(3)
N4 Th1 2.343(3)
P1 Th1 3.1455(10)
P2 Th1 3.2432(11)
P3 Co2 2.2135(10)
Co2 Th1 3.0771(5)

loop_
_platon_squeeze_void_nr
_platon_squeeze_void_average_x
_platon_squeeze_void_average_y
_platon_squeeze_void_average_z
_platon_squeeze_void_volume
_platon_squeeze_void_count_electrons
_platon_squeeze_void_content
1 0.044 0.056 0.447 897 195 ' '

loop_
_cod_changelog_entry_id
_cod_changelog_entry_author
_cod_changelog_entry_date
_cod_changelog_entry_text
1 'Vaitkus, Antanas' 2022-05-09T04:30:00+03:00
;
 Removed the '&#x00E2;&#x0080;&#x0098;' and '&#x00E2;&#x0080;&#x0099;'
 sequences from the value of the '_chemical_name_common' data item.
;
